data_1553277
loop_
_publ_author_name
'Ohui, Kateryna'
'Afanasenko, Eleonora'
'Bacher, Felix'
'Ting, Rachel Lim Xue'
'Zafar, Ayesha'
'Blanco-Cabra, N\'uria'
'Torrents, Eduard'
'D\"om\"ot\"or, Orsolya'
'May, N\'ora V'
'Darvasiova, Denisa'
'Enyedy, \'Eva A'
'Popovi\'c-Bijeli\'c, Ana'
'Reynisson, J\'ohannes'
'Rapta, Peter'
'Babak, Maria V.'
'Pastorin, Giorgia'
'Arion, Vladimir B.'

_publ_section_title
;
 New Water-Soluble Copper(II) Complexes with Morpholine-Thiosemicarbazone
 Hybrids: Insights into the Anticancer and Antibacterial Mode of Action.
;
_journal_issue 2
_journal_name_full 'Journal of medicinal chemistry'
_journal_page_first 512
_journal_page_last 530
_journal_paper_doi 10.1021/acs.jmedchem.8b01031
_journal_volume 62
_journal_year 2019
_chemical_formula_moiety 'C18 H20 Cl Cu N5 O S, C H4 O'
_chemical_formula_sum 'C19 H24 Cl Cu N5 O2 S'
_chemical_formula_weight 485.48
_space_group_crystal_system monoclinic
_space_group_IT_number 14
_space_group_name_Hall '-P 2ybc'
_space_group_name_H-M_alt 'P 1 21/c 1'
_atom_sites_solution_hydrogens geom
_audit_creation_method SHELXL-2014
_cell_angle_alpha 90
_cell_angle_beta 96.241(3)
_cell_angle_gamma 90
_cell_formula_units_Z 4
_cell_length_a 16.5043(12)
_cell_length_b 17.7857(12)
_cell_length_c 7.1311(6)
_cell_measurement_reflns_used 8113
_cell_measurement_temperature 100(2)
_cell_measurement_theta_max 30.009
_cell_measurement_theta_min 2.290
_cell_volume 2080.9(3)
_computing_structure_refinement 'SHELXL-2014 (Sheldrick, 2014)'
_diffrn_ambient_temperature 100(2)
_diffrn_measured_fraction_theta_full 0.997
_diffrn_measured_fraction_theta_max 0.970
_diffrn_measurement_device_type 'Bruker APEX-II CCD'
_diffrn_measurement_method '\f and \w scans'
_diffrn_radiation_type MoK\a
_diffrn_radiation_wavelength 0.71073
_diffrn_reflns_av_R_equivalents 0.0453
_diffrn_reflns_av_unetI/netI 0.0446
_diffrn_reflns_Laue_measured_fraction_full 0.997
_diffrn_reflns_Laue_measured_fraction_max 0.970
_diffrn_reflns_limit_h_max 23
_diffrn_reflns_limit_h_min -23
_diffrn_reflns_limit_k_max 25
_diffrn_reflns_limit_k_min -22
_diffrn_reflns_limit_l_max 10
_diffrn_reflns_limit_l_min -8
_diffrn_reflns_number 27436
_diffrn_reflns_point_group_measured_fraction_full 0.997
_diffrn_reflns_point_group_measured_fraction_max 0.970
_diffrn_reflns_theta_full 25.242
_diffrn_reflns_theta_max 30.192
_diffrn_reflns_theta_min 2.290
_exptl_absorpt_coefficient_mu 1.305
_exptl_absorpt_correction_T_max 0.9497
_exptl_absorpt_correction_T_min 0.7804
_exptl_absorpt_correction_type multi-scan
_exptl_absorpt_process_details SADABS
_exptl_crystal_colour dark-green
_exptl_crystal_density_diffrn 1.550
_exptl_crystal_description block
_exptl_crystal_F_000 1004
_exptl_crystal_size_max 0.200
_exptl_crystal_size_mid 0.060
_exptl_crystal_size_min 0.040
_refine_diff_density_max 0.588
_refine_diff_density_min -0.384
_refine_diff_density_rms 0.080
_refine_ls_extinction_method none
_refine_ls_goodness_of_fit_ref 1.022
_refine_ls_hydrogen_treatment constr
_refine_ls_matrix_type full
_refine_ls_number_parameters 264
_refine_ls_number_reflns 5986
_refine_ls_number_restraints 0
_refine_ls_restrained_S_all 1.022
_refine_ls_R_factor_all 0.0566
_refine_ls_R_factor_gt 0.0368
_refine_ls_shift/su_max 0.002
_refine_ls_shift/su_mean 0.000
_refine_ls_structure_factor_coef Fsqd
_refine_ls_weighting_details 'w=1/[\s^2^(Fo^2^)+(0.0423P)^2^+0.8949P] where P=(Fo^2^+2Fc^2^)/3'
_refine_ls_weighting_scheme calc
_refine_ls_wR_factor_gt 0.0845
_refine_ls_wR_factor_ref 0.0913
_reflns_Friedel_coverage 0.000
_reflns_number_gt 4621
_reflns_number_total 5986
_reflns_threshold_expression 'I > 2\s(I)'
_cod_data_source_file jm8b01031_si_021.cif
_cod_data_source_block elaf023
_cod_original_sg_symbol_H-M 'P 21/c'
_cod_database_code 1553277
_shelx_space_group_comment
;
The symmetry employed for this shelxl refinement is uniquely defined
by the following loop, which should always be used as a source of
symmetry information in preference to the above space-group names.
They are only intended as comments.
;
_shelx_estimated_absorpt_t_min 0.780
_shelx_estimated_absorpt_t_max 0.950
_shelxl_version_number 2014-3

loop_
_space_group_symop_operation_xyz
'x, y, z'
'-x, y+1/2, -z+1/2'
'-x, -y, -z'
'x, -y-1/2, z-1/2'

loop_
_atom_site_label
_atom_site_type_symbol
_atom_site_fract_x
_atom_site_fract_y
_atom_site_fract_z
_atom_site_U_iso_or_equiv
_atom_site_adp_type
_atom_site_occupancy
_atom_site_site_symmetry_order
_atom_site_calc_flag
_atom_site_refinement_flags_posn
_atom_site_refinement_flags_adp
Cu1 Cu 0.04049(2) 0.72010(2) 0.72805(4) 0.01696(8) Uani 1 1 d . .
Cl1 Cl -0.03915(3) 0.81019(3) 0.82279(7) 0.01914(11) Uani 1 1 d . .
S1 S 0.13593(3) 0.79385(3) 0.61307(7) 0.01633(11) Uani 1 1 d . .
O1 O -0.33146(10) 0.66127(11) 1.3403(3) 0.0442(5) Uani 1 1 d . .
N1 N -0.03134(9) 0.63109(9) 0.7796(2) 0.0184(3) Uani 1 1 d . .
N2 N 0.11350(9) 0.63804(9) 0.6710(2) 0.0164(3) Uani 1 1 d . .
N3 N 0.18991(9) 0.64879(9) 0.6194(2) 0.0185(3) Uani 1 1 d . .
N4 N 0.27650(9) 0.74032(10) 0.5315(2) 0.0186(3) Uani 1 1 d . .
H4 H 0.2848 0.7888 0.5186 0.022 Uiso 1 1 calc R U
N5 N -0.25981(10) 0.62395(10) 1.0054(3) 0.0290(5) Uani 1 1 d . .
C1 C -0.10795(12) 0.63171(11) 0.8209(3) 0.0210(4) Uani 1 1 d . .
H1 H -0.1322 0.6786 0.8461 0.025 Uiso 1 1 calc R U
C2 C -0.15421(12) 0.56622(12) 0.8287(3) 0.0248(5) Uani 1 1 d . .
C3 C -0.11630(14) 0.49861(12) 0.7999(3) 0.0274(5) Uani 1 1 d . .
H3 H -0.1453 0.4528 0.8085 0.033 Uiso 1 1 calc R U
C4 C -0.03601(13) 0.49732(12) 0.7586(3) 0.0252(5) Uani 1 1 d . .
H4A H -0.0095 0.4510 0.7388 0.030 Uiso 1 1 calc R U
C5 C 0.00450(12) 0.56472(11) 0.7470(3) 0.0188(4) Uani 1 1 d . .
C6 C 0.08722(12) 0.57129(11) 0.6936(3) 0.0195(4) Uani 1 1 d . .
H6 H 0.1198 0.5283 0.6765 0.023 Uiso 1 1 calc R U
C7 C 0.20394(11) 0.72057(11) 0.5872(3) 0.0174(4) Uani 1 1 d . .
C8 C -0.24329(13) 0.57016(14) 0.8601(4) 0.0309(5) Uani 1 1 d . .
H8A H -0.2756 0.5842 0.7401 0.037 Uiso 1 1 calc R U
H8B H -0.2615 0.5197 0.8963 0.037 Uiso 1 1 calc R U
C9 C -0.34802(13) 0.63512(15) 1.0050(4) 0.0381(6) Uani 1 1 d . .
H9A H -0.3748 0.5862 1.0225 0.046 Uiso 1 1 calc R U
H9B H -0.3710 0.6563 0.8822 0.046 Uiso 1 1 calc R U
C10 C -0.36415(14) 0.68795(15) 1.1617(5) 0.0426(7) Uani 1 1 d . .
H10A H -0.3400 0.7376 1.1389 0.051 Uiso 1 1 calc R U
H10B H -0.4237 0.6947 1.1610 0.051 Uiso 1 1 calc R U
C11 C -0.24542(14) 0.65420(16) 1.3410(4) 0.0399(6) Uani 1 1 d . .
H11A H -0.2212 0.6366 1.4664 0.048 Uiso 1 1 calc R U
H11B H -0.2215 0.7038 1.3166 0.048 Uiso 1 1 calc R U
C12 C -0.22588(12) 0.59872(13) 1.1906(4) 0.0279(5) Uani 1 1 d . .
H12A H -0.1660 0.5935 1.1936 0.033 Uiso 1 1 calc R U
H12B H -0.2487 0.5488 1.2171 0.033 Uiso 1 1 calc R U
C13 C 0.34106(11) 0.69231(12) 0.4912(3) 0.0195(4) Uani 1 1 d . .
C14 C 0.41970(12) 0.72022(12) 0.5243(3) 0.0233(4) Uani 1 1 d . .
H14 H 0.4287 0.7696 0.5731 0.028 Uiso 1 1 calc R U
C15 C 0.48560(12) 0.67583(13) 0.4861(3) 0.0272(5) Uani 1 1 d . .
H15 H 0.5394 0.6952 0.5084 0.033 Uiso 1 1 calc R U
C16 C 0.47313(12) 0.60403(13) 0.4164(3) 0.0274(5) Uani 1 1 d . .
H16 H 0.5182 0.5734 0.3931 0.033 Uiso 1 1 calc R U
C17 C 0.39432(13) 0.57686(13) 0.3806(3) 0.0266(5) Uani 1 1 d . .
H17 H 0.3855 0.5276 0.3311 0.032 Uiso 1 1 calc R U
C18 C 0.32820(12) 0.62059(12) 0.4159(3) 0.0242(5) Uani 1 1 d . .
H18 H 0.2744 0.6017 0.3889 0.029 Uiso 1 1 calc R U
O2S O 0.31422(9) 0.89565(9) 0.4203(2) 0.0278(3) Uani 1 1 d . .
H2S H 0.2836 0.8928 0.3184 0.042 Uiso 1 1 calc R U
C14S C 0.39273(13) 0.92099(13) 0.3835(4) 0.0298(5) Uani 1 1 d . .
H14A H 0.3870 0.9663 0.3048 0.045 Uiso 1 1 calc R U
H14B H 0.4198 0.8815 0.3174 0.045 Uiso 1 1 calc R U
H14C H 0.4254 0.9327 0.5030 0.045 Uiso 1 1 calc R U

loop_
_atom_site_aniso_label
_atom_site_aniso_U_11
_atom_site_aniso_U_22
_atom_site_aniso_U_33
_atom_site_aniso_U_23
_atom_site_aniso_U_13
_atom_site_aniso_U_12
Cu1 0.01364(11) 0.01265(12) 0.02529(15) 0.00062(10) 0.00531(9) 0.00033(8)
Cl1 0.0154(2) 0.0153(2) 0.0272(3) -0.00116(19) 0.00444(18) 0.00115(16)
S1 0.0138(2) 0.0156(2) 0.0200(3) 0.00053(18) 0.00326(17) 0.00072(16)
O1 0.0245(8) 0.0541(12) 0.0567(14) 0.0039(10) 0.0165(8) 0.0038(8)
N1 0.0187(8) 0.0159(8) 0.0208(10) 0.0010(7) 0.0024(7) -0.0007(6)
N2 0.0149(7) 0.0167(8) 0.0172(9) 0.0004(6) 0.0008(6) 0.0021(6)
N3 0.0152(7) 0.0199(9) 0.0206(10) 0.0007(7) 0.0033(6) 0.0036(6)
N4 0.0146(7) 0.0196(8) 0.0218(10) -0.0009(7) 0.0024(6) 0.0008(6)
N5 0.0151(8) 0.0266(10) 0.0458(14) 0.0115(9) 0.0053(8) -0.0008(7)
C1 0.0183(9) 0.0184(10) 0.0265(12) 0.0014(8) 0.0033(8) -0.0027(7)
C2 0.0219(10) 0.0241(11) 0.0281(13) 0.0026(9) 0.0011(8) -0.0086(8)
C3 0.0334(12) 0.0185(10) 0.0294(14) 0.0023(9) -0.0007(9) -0.0104(8)
C4 0.0333(11) 0.0165(10) 0.0255(13) -0.0010(8) 0.0010(9) -0.0017(8)
C5 0.0214(9) 0.0160(9) 0.0185(11) 0.0014(8) 0.0000(7) 0.0001(7)
C6 0.0235(10) 0.0157(9) 0.0194(11) 0.0012(8) 0.0027(8) 0.0051(7)
C7 0.0145(8) 0.0210(10) 0.0163(10) -0.0001(8) 0.0004(7) 0.0024(7)
C8 0.0200(10) 0.0366(13) 0.0352(14) 0.0061(11) -0.0006(9) -0.0137(9)
C9 0.0158(10) 0.0455(15) 0.0529(18) 0.0234(13) 0.0034(10) -0.0001(9)
C10 0.0193(11) 0.0406(14) 0.071(2) 0.0148(14) 0.0191(12) 0.0083(10)
C11 0.0213(11) 0.0503(16) 0.0494(18) -0.0032(13) 0.0100(11) -0.0016(10)
C12 0.0161(9) 0.0265(11) 0.0407(15) 0.0029(10) 0.0019(9) -0.0018(8)
C13 0.0159(9) 0.0261(10) 0.0168(11) 0.0007(8) 0.0030(7) 0.0041(7)
C14 0.0174(9) 0.0259(11) 0.0269(12) 0.0003(9) 0.0036(8) -0.0009(8)
C15 0.0146(9) 0.0364(13) 0.0306(13) -0.0017(10) 0.0025(8) 0.0004(8)
C16 0.0176(9) 0.0358(12) 0.0296(14) -0.0022(10) 0.0060(9) 0.0073(8)
C17 0.0225(10) 0.0300(12) 0.0276(13) -0.0088(10) 0.0045(9) 0.0012(8)
C18 0.0151(9) 0.0322(12) 0.0252(12) -0.0055(9) 0.0017(8) 0.0003(8)
O2S 0.0273(8) 0.0297(8) 0.0257(9) -0.0018(7) -0.0002(6) -0.0039(6)
C14S 0.0298(11) 0.0286(12) 0.0309(14) -0.0042(10) 0.0033(9) -0.0059(9)

loop_
_atom_type_symbol
_atom_type_description
_atom_type_scat_dispersion_real
_atom_type_scat_dispersion_imag
_atom_type_scat_source
C C 0.0033 0.0016 'International Tables Vol C Tables 4.2.6.8 and 6.1.1.4'
H H 0.0000 0.0000 'International Tables Vol C Tables 4.2.6.8 and 6.1.1.4'
Cl Cl 0.1484 0.1585 'International Tables Vol C Tables 4.2.6.8 and 6.1.1.4'
Cu Cu 0.3201 1.2651 'International Tables Vol C Tables 4.2.6.8 and 6.1.1.4'
N N 0.0061 0.0033 'International Tables Vol C Tables 4.2.6.8 and 6.1.1.4'
O O 0.0106 0.0060 'International Tables Vol C Tables 4.2.6.8 and 6.1.1.4'
S S 0.1246 0.1234 'International Tables Vol C Tables 4.2.6.8 and 6.1.1.4'

loop_
_geom_angle_atom_site_label_1
_geom_angle_atom_site_label_2
_geom_angle_atom_site_label_3
_geom_angle
N2 Cu1 N1 80.90(7)
N2 Cu1 Cl1 174.29(5)
N1 Cu1 Cl1 97.50(5)
N2 Cu1 S1 83.64(5)
N1 Cu1 S1 162.80(5)
Cl1 Cu1 S1 98.605(19)
C7 S1 Cu1 94.95(7)
C10 O1 C11 108.44(19)
C1 N1 C5 119.33(16)
C1 N1 Cu1 128.35(13)
C5 N1 Cu1 111.96(12)
C6 N2 N3 119.97(16)
C6 N2 Cu1 116.07(13)
N3 N2 Cu1 123.88(12)
C7 N3 N2 111.52(15)
C7 N4 C13 127.82(17)
C7 N4 H4 116.1
C13 N4 H4 116.1
C12 N5 C8 111.17(18)
C12 N5 C9 109.17(18)
C8 N5 C9 110.4(2)
N1 C1 C2 122.62(19)
N1 C1 H1 118.7
C2 C1 H1 118.7
C3 C2 C1 117.49(18)
C3 C2 C8 121.71(18)
C1 C2 C8 120.76(19)
C2 C3 C4 120.27(19)
C2 C3 H3 119.9
C4 C3 H3 119.9
C5 C4 C3 118.57(19)
C5 C4 H4A 120.7
C3 C4 H4A 120.7
N1 C5 C4 121.65(18)
N1 C5 C6 114.43(16)
C4 C5 C6 123.89(18)
N2 C6 C5 116.48(16)
N2 C6 H6 121.8
C5 C6 H6 121.8
N3 C7 N4 118.74(16)
N3 C7 S1 125.21(14)
N4 C7 S1 116.05(14)
N5 C8 C2 113.30(18)
N5 C8 H8A 108.9
C2 C8 H8A 108.9
N5 C8 H8B 108.9
C2 C8 H8B 108.9
H8A C8 H8B 107.7
N5 C9 C10 109.8(2)
N5 C9 H9A 109.7
C10 C9 H9A 109.7
N5 C9 H9B 109.7
C10 C9 H9B 109.7
H9A C9 H9B 108.2
O1 C10 C9 112.3(2)
O1 C10 H10A 109.1
C9 C10 H10A 109.1
O1 C10 H10B 109.1
C9 C10 H10B 109.1
H10A C10 H10B 107.9
O1 C11 C12 110.1(2)
O1 C11 H11A 109.6
C12 C11 H11A 109.6
O1 C11 H11B 109.6
C12 C11 H11B 109.6
H11A C11 H11B 108.2
N5 C12 C11 110.6(2)
N5 C12 H12A 109.5
C11 C12 H12A 109.5
N5 C12 H12B 109.5
C11 C12 H12B 109.5
H12A C12 H12B 108.1
C14 C13 C18 119.67(18)
C14 C13 N4 117.38(19)
C18 C13 N4 122.92(18)
C13 C14 C15 120.0(2)
C13 C14 H14 120.0
C15 C14 H14 120.0
C16 C15 C14 120.41(19)
C16 C15 H15 119.8
C14 C15 H15 119.8
C15 C16 C17 119.37(19)
C15 C16 H16 120.3
C17 C16 H16 120.3
C16 C17 C18 120.9(2)
C16 C17 H17 119.6
C18 C17 H17 119.6
C17 C18 C13 119.66(19)
C17 C18 H18 120.2
C13 C18 H18 120.2
C14S O2S H2S 109.5
O2S C14S H14A 109.5
O2S C14S H14B 109.5
H14A C14S H14B 109.5
O2S C14S H14C 109.5
H14A C14S H14C 109.5
H14B C14S H14C 109.5

loop_
_geom_bond_atom_site_label_1
_geom_bond_atom_site_label_2
_geom_bond_distance
Cu1 N2 1.9632(15)
Cu1 N1 2.0349(16)
Cu1 Cl1 2.2237(5)
Cu1 S1 2.2704(5)
S1 C7 1.7430(19)
O1 C10 1.410(4)
O1 C11 1.425(3)
N1 C1 1.329(2)
N1 C5 1.352(2)
N2 C6 1.280(2)
N2 N3 1.365(2)
N3 C7 1.322(2)
N4 C7 1.349(2)
N4 C13 1.419(2)
N4 H4 0.8800
N5 C12 1.449(3)
N5 C8 1.458(3)
N5 C9 1.469(3)
C1 C2 1.397(3)
C1 H1 0.9500
C2 C3 1.381(3)
C2 C8 1.513(3)
C3 C4 1.389(3)
C3 H3 0.9500
C4 C5 1.379(3)
C4 H4A 0.9500
C5 C6 1.461(3)
C6 H6 0.9500
C8 H8A 0.9900
C8 H8B 0.9900
C9 C10 1.506(4)
C9 H9A 0.9900
C9 H9B 0.9900
C10 H10A 0.9900
C10 H10B 0.9900
C11 C12 1.518(3)
C11 H11A 0.9900
C11 H11B 0.9900
C12 H12A 0.9900
C12 H12B 0.9900
C13 C14 1.386(3)
C13 C18 1.391(3)
C14 C15 1.394(3)
C14 H14 0.9500
C15 C16 1.378(3)
C15 H15 0.9500
C16 C17 1.385(3)
C16 H16 0.9500
C17 C18 1.385(3)
C17 H17 0.9500
C18 H18 0.9500
O2S C14S 1.423(3)
O2S H2S 0.8400
C14S H14A 0.9800
C14S H14B 0.9800
C14S H14C 0.9800

loop_
_geom_hbond_atom_site_label_D
_geom_hbond_atom_site_label_H
_geom_hbond_atom_site_label_A
_geom_hbond_distance_DH
_geom_hbond_distance_HA
_geom_hbond_distance_DA
_geom_hbond_angle_DHA
_geom_hbond_site_symmetry_A
N4 H4 O2S 0.88 2.10 2.959(2) 165.1 .
C1 H1 Cl1 0.95 2.81 3.371(2) 118.3 .
C4 H4A Cl1 0.95 2.68 3.621(2) 170.1 2_546
C12 H12A Cl1 0.99 2.78 3.518(2) 131.5 4_576
O2S H2S N3 0.84 2.12 2.912(2) 158.2 4_575

loop_
_geom_torsion_atom_site_label_1
_geom_torsion_atom_site_label_2
_geom_torsion_atom_site_label_3
_geom_torsion_atom_site_label_4
_geom_torsion
C6 N2 N3 C7 174.60(19)
Cu1 N2 N3 C7 -8.8(2)
C5 N1 C1 C2 -1.3(3)
Cu1 N1 C1 C2 171.27(17)
N1 C1 C2 C3 2.9(3)
N1 C1 C2 C8 -174.8(2)
C1 C2 C3 C4 -2.1(3)
C8 C2 C3 C4 175.5(2)
C2 C3 C4 C5 0.0(3)
C1 N1 C5 C4 -1.1(3)
Cu1 N1 C5 C4 -174.80(18)
C1 N1 C5 C6 177.02(19)
Cu1 N1 C5 C6 3.3(2)
C3 C4 C5 N1 1.7(3)
C3 C4 C5 C6 -176.2(2)
N3 N2 C6 C5 -179.41(17)
Cu1 N2 C6 C5 3.8(2)
N1 C5 C6 N2 -4.7(3)
C4 C5 C6 N2 173.3(2)
N2 N3 C7 N4 -178.86(17)
N2 N3 C7 S1 1.9(3)
C13 N4 C7 N3 3.9(3)
C13 N4 C7 S1 -176.79(17)
Cu1 S1 C7 N3 3.97(19)
Cu1 S1 C7 N4 -175.34(15)
C12 N5 C8 C2 -68.9(2)
C9 N5 C8 C2 169.72(19)
C3 C2 C8 N5 139.2(2)
C1 C2 C8 N5 -43.1(3)
C12 N5 C9 C10 54.8(2)
C8 N5 C9 C10 177.3(2)
C11 O1 C10 C9 60.8(3)
N5 C9 C10 O1 -58.3(3)
C10 O1 C11 C12 -60.6(3)
C8 N5 C12 C11 -178.52(16)
C9 N5 C12 C11 -56.4(2)
O1 C11 C12 N5 60.1(3)
C7 N4 C13 C14 -149.8(2)
C7 N4 C13 C18 32.1(3)
C18 C13 C14 C15 -1.4(3)
N4 C13 C14 C15 -179.5(2)
C13 C14 C15 C16 -0.4(4)
C14 C15 C16 C17 1.4(4)
C15 C16 C17 C18 -0.7(4)
C16 C17 C18 C13 -1.0(4)
C14 C13 C18 C17 2.1(3)
N4 C13 C18 C17 -179.9(2)
